data_7010328
loop_
_publ_author_name
'Nakamura, Setsuko'
'Ozeki, Tomoji'

_publ_section_title
;
 Hydrogen-bonded aggregates of protonated decavanadate anions in their
 tetraalkylammonium salts&#x200A;&#x2020;&#x200A;&#x2021;
;
_journal_issue 4
_journal_name_full 'Journal of the Chemical Society, Dalton Transactions'
_journal_page_first 472
_journal_paper_doi 10.1039/b008128k
_journal_year 2001
_chemical_formula_moiety
;
(C4 H12 N +)4, (H2 V10 O28 4-), 3.8(H2 O)
;
_chemical_formula_sum 'C16 H57.6 N4 O31.8 V10'
_chemical_formula_weight 1324.55
_chemical_name_common
;
 Tetrakis(tetramethylammonium) dihydrogendecavanadate tetrahydrate
;
_space_group_IT_number 2
_symmetry_cell_setting triclinic
_symmetry_space_group_name_Hall '-P 1'
_symmetry_space_group_name_H-M 'P -1'
_atom_sites_solution_hydrogens mixed
_atom_sites_solution_primary direct
_atom_sites_solution_secondary difmap
_audit_creation_method SHELXL-97
_cell_angle_alpha 96.71(2)
_cell_angle_beta 101.24(2)
_cell_angle_gamma 68.140(18)
_cell_formula_units_Z 2
_cell_length_a 12.645(3)
_cell_length_b 15.695(4)
_cell_length_c 12.627(3)
_cell_measurement_reflns_used 23
_cell_measurement_temperature 298
_cell_measurement_theta_max 15.00
_cell_measurement_theta_min 14.29
_cell_volume 2278.5(10)
_computing_cell_refinement 'MSC/AFC Diffractometer Control Software'
_computing_data_collection 'MSC/AFC Diffractometer Control Software'
_computing_data_reduction 'teXsan PROCESS (Molecular Structure Corporation, 1993)'
_computing_molecular_graphics 'ORTEP-III (Burnett & Johnson, 1996)'
_computing_publication_material 'SHELXL-97 (Sheldrick, 1997a)'
_computing_structure_refinement 'SHELXL-97 (Sheldrick, 1997a)'
_computing_structure_solution 'SHELXS-86 (Sheldrick, 1990)'
_diffrn_ambient_temperature 298
_diffrn_measured_fraction_theta_full 0.996
_diffrn_measured_fraction_theta_max 0.996
_diffrn_measurement_device_type 'Rigaku AFC7R'
_diffrn_measurement_method \w--2\q
_diffrn_radiation_monochromator graphite
_diffrn_radiation_source 'UltraX18 Rigaku Denki rotating Mo anode'
_diffrn_radiation_type MoK\a
_diffrn_radiation_wavelength 0.71069
_diffrn_reflns_av_R_equivalents 0.0349
_diffrn_reflns_av_sigmaI/netI 0.0374
_diffrn_reflns_limit_h_max 16
_diffrn_reflns_limit_h_min 0
_diffrn_reflns_limit_k_max 20
_diffrn_reflns_limit_k_min -18
_diffrn_reflns_limit_l_max 16
_diffrn_reflns_limit_l_min -16
_diffrn_reflns_number 10961
_diffrn_reflns_theta_full 27.55
_diffrn_reflns_theta_max 27.55
_diffrn_reflns_theta_min 2.60
_diffrn_standards_decay_% -5.284
_diffrn_standards_interval_count 100
_diffrn_standards_number 3
_exptl_absorpt_coefficient_mu 2.048
_exptl_absorpt_correction_T_max 1.000
_exptl_absorpt_correction_T_min 0.811
_exptl_absorpt_correction_type psi-scan
_exptl_absorpt_process_details '(North, Phillips & Mathews, 1968)'
_exptl_crystal_colour orange
_exptl_crystal_density_diffrn 1.931
_exptl_crystal_density_method 'not measured'
_exptl_crystal_description prismatic
_exptl_crystal_F_000 1332
_exptl_crystal_size_max 0.20
_exptl_crystal_size_mid 0.15
_exptl_crystal_size_min 0.10
_refine_diff_density_max 0.755
_refine_diff_density_min -0.504
_refine_diff_density_rms 0.103
_refine_ls_extinction_method none
_refine_ls_goodness_of_fit_ref 1.005
_refine_ls_hydrogen_treatment mixed
_refine_ls_matrix_type full
_refine_ls_number_parameters 586
_refine_ls_number_reflns 10486
_refine_ls_number_restraints 0
_refine_ls_restrained_S_all 1.005
_refine_ls_R_factor_all 0.0846
_refine_ls_R_factor_gt 0.0479
_refine_ls_shift/su_max 0.001
_refine_ls_shift/su_mean 0.000
_refine_ls_structure_factor_coef Fsqd
_refine_ls_weighting_details 'calc w=1/[\s^2^(Fo^2^)+(0.0673P)^2^+4.4470P] where P=(Fo^2^+2Fc^2^)/3'
_refine_ls_weighting_scheme calc
_refine_ls_wR_factor_gt 0.1288
_refine_ls_wR_factor_ref 0.1478
_reflns_number_gt 7011
_reflns_number_total 10486
_reflns_threshold_expression >2sigma(I)
_cod_data_source_file b008128k.txt
_cod_data_source_block TMAh
_cod_depositor_comments
;
The following automatic conversions were performed:

'_atom_sites_solution_hydrogens' value 'geom and difmap' was changed
to 'mixed'.

Automatic conversion script
Id: cif_fix_values 6452 2018-10-05 10:23:21Z andrius 
;
_cod_original_cell_volume 2278.4(10)
_cod_original_formula_sum 'C16 H57.60 N4 O31.80 V10'
_cod_database_code 7010328

loop_
_symmetry_equiv_pos_as_xyz
'x, y, z'
'-x, -y, -z'

loop_
_atom_site_label
_atom_site_type_symbol
_atom_site_fract_x
_atom_site_fract_y
_atom_site_fract_z
_atom_site_U_iso_or_equiv
_atom_site_adp_type
_atom_site_occupancy
_atom_site_symmetry_multiplicity
_atom_site_calc_flag
_atom_site_refinement_flags
_atom_site_disorder_assembly
_atom_site_disorder_group
V2A V 0.49088(6) 0.34137(5) 0.48160(6) 0.02869(17) Uani 1 1 d . . .
V1A V 0.63244(6) 0.34981(5) 0.31643(5) 0.02419(16) Uani 1 1 d . . .
V2B' V 0.79765(7) 0.34792(6) 0.16458(6) 0.03312(18) Uani 1 1 d . . .
V2A' V 0.98231(6) 0.16790(6) 0.25159(6) 0.03530(19) Uani 1 1 d . . .
V1A' V 0.83488(6) 0.16362(5) 0.41718(6) 0.02656(16) Uani 1 1 d . . .
V2B V 0.67549(7) 0.16544(5) 0.57446(6) 0.03142(18) Uani 1 1 d . . .
V3B' V 0.57999(6) 0.17198(5) 0.32923(6) 0.03092(18) Uani 1 1 d . . .
V3A' V 0.73180(6) 0.17552(5) 0.16780(6) 0.03218(18) Uani 1 1 d . . .
V3A V 0.75386(6) 0.33135(5) 0.57945(6) 0.02614(16) Uani 1 1 d . . .
V3B V 0.90262(6) 0.33780(5) 0.40953(6) 0.02884(17) Uani 1 1 d . . .
OG1 O 0.3688(3) 0.4125(2) 0.5101(3) 0.0378(7) Uani 1 1 d . . .
OG2' O 0.7803(3) 0.4161(3) 0.0726(3) 0.0473(9) Uani 1 1 d . . .
OG1' O 1.1066(3) 0.1013(3) 0.2272(3) 0.0482(9) Uani 1 1 d . . .
OG2 O 0.6900(3) 0.0982(2) 0.6669(3) 0.0432(8) Uani 1 1 d . . .
OF2' O 0.5186(3) 0.1141(2) 0.2436(3) 0.0438(8) Uani 1 1 d . . .
OF1' O 0.6726(3) 0.1162(2) 0.0813(3) 0.0445(8) Uani 1 1 d . . .
OF1 O 0.8091(3) 0.3931(2) 0.6652(3) 0.0380(7) Uani 1 1 d . . .
OF2 O 0.9601(3) 0.3990(2) 0.4945(3) 0.0391(8) Uani 1 1 d . . .
OE1 O 0.5082(2) 0.41386(19) 0.3655(2) 0.0284(6) Uani 1 1 d . . .
OE2' O 0.6430(2) 0.4115(2) 0.2217(2) 0.0309(7) Uani 1 1 d . . .
OD1' O 0.9389(3) 0.2587(2) 0.1568(3) 0.0387(8) Uani 1 1 d . . .
OE1' O 0.9618(2) 0.1064(2) 0.3760(2) 0.0332(7) Uani 1 1 d . . .
OE2 O 0.8250(3) 0.1075(2) 0.5191(2) 0.0317(7) Uani 1 1 d . . .
OD1 O 0.5365(3) 0.2558(2) 0.5848(2) 0.0331(7) Uani 1 1 d . . .
OC2 O 0.7525(3) 0.2458(2) 0.6544(2) 0.0314(7) Uani 1 1 d . . .
OC1 O 0.5916(3) 0.4019(3) 0.5768(3) 0.0310(7) Uani 1 1 d . . .
OC4 O 0.8574(3) 0.4038(2) 0.2880(2) 0.0331(7) Uani 1 1 d . . .
OC3 O 1.0211(2) 0.2475(2) 0.3653(2) 0.0340(7) Uani 1 1 d . . .
OC2' O 0.7241(3) 0.2684(2) 0.0920(2) 0.0358(7) Uani 1 1 d . . .
OC1' O 0.8847(3) 0.1134(2) 0.1689(2) 0.0364(7) Uani 1 1 d . . .
OC4' O 0.6127(3) 0.1127(2) 0.4523(3) 0.0332(7) Uani 1 1 d . . .
OC3' O 0.4527(2) 0.2669(2) 0.3753(3) 0.0320(7) Uani 1 1 d . . .
OB2 O 0.8796(2) 0.25771(19) 0.5083(2) 0.0266(6) Uani 1 1 d . . .
OB1 O 0.7327(3) 0.4019(2) 0.4388(2) 0.0262(6) Uani 1 1 d . . .
OB2' O 0.5888(2) 0.2618(2) 0.2320(2) 0.0292(6) Uani 1 1 d . . .
OB1' O 0.7393(2) 0.1190(2) 0.3055(2) 0.0303(6) Uani 1 1 d . . .
OA1 O 0.6663(2) 0.26270(19) 0.4429(2) 0.0262(6) Uani 1 1 d . . .
OA1' O 0.7985(2) 0.26112(19) 0.3040(2) 0.0266(6) Uani 1 1 d . . .
N1 N 0.8222(4) 0.6252(3) 0.8047(4) 0.0477(11) Uani 1 1 d . . .
C1 C 0.8398(5) 0.6045(5) 0.6905(5) 0.0625(17) Uani 1 1 d . . .
H1A H 0.7680 0.6329 0.6437 0.094 Uiso 1 1 calc R . .
H1B H 0.8666 0.5392 0.6757 0.094 Uiso 1 1 calc R . .
H1C H 0.8961 0.6280 0.6780 0.094 Uiso 1 1 calc R . .
C2 C 0.7338(6) 0.5891(5) 0.8232(5) 0.0646(17) Uani 1 1 d . . .
H2A H 0.6623 0.6179 0.7764 0.097 Uiso 1 1 calc R . .
H2B H 0.7221 0.6023 0.8971 0.097 Uiso 1 1 calc R . .
H2C H 0.7602 0.5238 0.8082 0.097 Uiso 1 1 calc R . .
C3 C 0.7813(7) 0.7266(5) 0.8273(7) 0.086(2) Uani 1 1 d . . .
H3A H 0.7094 0.7552 0.7808 0.129 Uiso 1 1 calc R . .
H3B H 0.8378 0.7497 0.8144 0.129 Uiso 1 1 calc R . .
H3C H 0.7702 0.7402 0.9014 0.129 Uiso 1 1 calc R . .
C4 C 0.9322(6) 0.5817(6) 0.8758(6) 0.089(3) Uani 1 1 d . . .
H4A H 0.9211 0.5951 0.9499 0.133 Uiso 1 1 calc R . .
H4B H 0.9883 0.6053 0.8631 0.133 Uiso 1 1 calc R . .
H4C H 0.9590 0.5164 0.8610 0.133 Uiso 1 1 calc R . .
N2 N 0.7059(3) 0.8624(3) 0.4555(3) 0.0370(9) Uani 1 1 d . . .
C5 C 0.7461(5) 0.7606(3) 0.4443(5) 0.0576(16) Uani 1 1 d . . .
H5A H 0.8153 0.7350 0.4953 0.086 Uiso 1 1 calc R . .
H5B H 0.7616 0.7406 0.3723 0.086 Uiso 1 1 calc R . .
H5C H 0.6872 0.7405 0.4582 0.086 Uiso 1 1 calc R . .
C6 C 0.5994(5) 0.9018(4) 0.3769(6) 0.0639(18) Uani 1 1 d . . .
H6A H 0.6150 0.8816 0.3050 0.096 Uiso 1 1 calc R . .
H6B H 0.5734 0.9677 0.3839 0.096 Uiso 1 1 calc R . .
H6C H 0.5406 0.8817 0.3909 0.096 Uiso 1 1 calc R . .
C7 C 0.6812(6) 0.8941(5) 0.5663(5) 0.0662(17) Uani 1 1 d . . .
H7A H 0.7501 0.8686 0.6177 0.099 Uiso 1 1 calc R . .
H7B H 0.6221 0.8742 0.5800 0.099 Uiso 1 1 calc R . .
H7C H 0.6553 0.9600 0.5731 0.099 Uiso 1 1 calc R . .
C8 C 0.7976(5) 0.8943(4) 0.4368(5) 0.0530(14) Uani 1 1 d . . .
H8A H 0.8663 0.8681 0.4883 0.079 Uiso 1 1 calc R . .
H8B H 0.7715 0.9601 0.4452 0.079 Uiso 1 1 calc R . .
H8C H 0.8142 0.8752 0.3649 0.079 Uiso 1 1 calc R . .
N3 N 0.5053(3) 0.6570(3) 0.1345(3) 0.0405(10) Uani 1 1 d . . .
C9 C 0.6087(5) 0.6311(4) 0.2221(4) 0.0500(13) Uani 1 1 d . . .
H9A H 0.5848 0.6538 0.2908 0.075 Uiso 1 1 calc R . .
H9B H 0.6625 0.6573 0.2098 0.075 Uiso 1 1 calc R . .
H9C H 0.6450 0.5653 0.2217 0.075 Uiso 1 1 calc R . .
C10 C 0.5427(5) 0.6214(5) 0.0277(4) 0.0611(17) Uani 1 1 d . . .
H10A H 0.5790 0.5557 0.0276 0.092 Uiso 1 1 calc R . .
H10B H 0.5965 0.6476 0.0155 0.092 Uiso 1 1 calc R . .
H10C H 0.4766 0.6379 -0.0286 0.092 Uiso 1 1 calc R . .
C11 C 0.4485(6) 0.7594(4) 0.1355(5) 0.0636(17) Uani 1 1 d . . .
H11A H 0.4246 0.7819 0.2043 0.095 Uiso 1 1 calc R . .
H11B H 0.3823 0.7762 0.0793 0.095 Uiso 1 1 calc R . .
H11C H 0.5022 0.7859 0.1236 0.095 Uiso 1 1 calc R . .
C12 C 0.4228(5) 0.6150(5) 0.1541(5) 0.0647(17) Uani 1 1 d . . .
H12A H 0.3987 0.6379 0.2227 0.097 Uiso 1 1 calc R . .
H12B H 0.4602 0.5494 0.1543 0.097 Uiso 1 1 calc R . .
H12C H 0.3566 0.6307 0.0978 0.097 Uiso 1 1 calc R . .
N4 N 0.9857(4) 0.1400(3) 0.8710(3) 0.0433(10) Uani 1 1 d . . .
C13 C 0.9379(6) 0.2416(4) 0.8848(5) 0.0616(16) Uani 1 1 d . . .
H13A H 0.9947 0.2661 0.8765 0.092 Uiso 1 1 calc R . .
H13B H 0.9174 0.2590 0.9557 0.092 Uiso 1 1 calc R . .
H13C H 0.8704 0.2656 0.8313 0.092 Uiso 1 1 calc R . .
C14 C 1.0174(5) 0.1107(4) 0.7611(5) 0.0592(16) Uani 1 1 d . . .
H14A H 1.0483 0.0448 0.7540 0.089 Uiso 1 1 calc R . .
H14B H 1.0744 0.1346 0.7514 0.089 Uiso 1 1 calc R . .
H14C H 0.9500 0.1338 0.7074 0.089 Uiso 1 1 calc R . .
C15 C 0.8975(6) 0.1028(5) 0.8840(6) 0.0720(19) Uani 1 1 d . . .
H15A H 0.9281 0.0369 0.8751 0.108 Uiso 1 1 calc R . .
H15B H 0.8300 0.1269 0.8305 0.108 Uiso 1 1 calc R . .
H15C H 0.8771 0.1203 0.9548 0.108 Uiso 1 1 calc R . .
C16 C 1.0891(5) 0.1014(5) 0.9542(5) 0.0663(18) Uani 1 1 d . . .
H16A H 1.1192 0.0356 0.9442 0.100 Uiso 1 1 calc R . .
H16B H 1.0679 0.1181 1.0248 0.100 Uiso 1 1 calc R . .
H16C H 1.1469 0.1254 0.9475 0.100 Uiso 1 1 calc R . .
H1 H 0.572(4) 0.440(3) 0.591(4) 0.017(15) Uiso 1 1 d . . .
H2 H 0.706(4) 0.451(3) 0.444(4) 0.030(14) Uiso 1 1 d . . .
OW1 O 0.6496(11) 0.9970(9) -0.1363(10) 0.252(6) Uani 1 1 d . . .
OW2A O 0.7830(12) 0.7247(10) 0.1133(8) 0.209(7) Uani 0.800(7) 1 d P A 1
OW4A O 0.6394(17) 0.9358(11) 0.1212(16) 0.324(12) Uani 0.800(7) 1 d P A 1
OW3A O 0.8798(4) 0.5723(3) 0.3236(5) 0.087(2) Uani 0.800(7) 1 d P A 1
OW4B O 0.587(2) 0.851(3) -0.0081(17) 0.131(16) Uani 0.200(7) 1 d P A 2
OW3B O 0.9458(13) 0.6581(14) 0.2342(16) 0.058(7) Uani 0.200(7) 1 d P A 2

loop_
_atom_site_aniso_label
_atom_site_aniso_U_11
_atom_site_aniso_U_22
_atom_site_aniso_U_33
_atom_site_aniso_U_23
_atom_site_aniso_U_13
_atom_site_aniso_U_12
V2A 0.0255(4) 0.0255(4) 0.0362(4) -0.0026(3) 0.0096(3) -0.0094(3)
V1A 0.0216(3) 0.0249(4) 0.0245(3) -0.0011(3) 0.0027(3) -0.0077(3)
V2B' 0.0311(4) 0.0411(5) 0.0265(4) 0.0014(3) 0.0068(3) -0.0113(3)
V2A' 0.0262(4) 0.0421(5) 0.0315(4) -0.0053(3) 0.0079(3) -0.0059(3)
V1A' 0.0245(3) 0.0251(4) 0.0259(4) -0.0029(3) 0.0018(3) -0.0065(3)
V2B 0.0361(4) 0.0262(4) 0.0333(4) 0.0017(3) 0.0067(3) -0.0120(3)
V3B' 0.0298(4) 0.0290(4) 0.0348(4) -0.0051(3) 0.0032(3) -0.0145(3)
V3A' 0.0315(4) 0.0363(4) 0.0245(4) -0.0081(3) 0.0025(3) -0.0111(3)
V3A 0.0285(4) 0.0256(4) 0.0234(3) -0.0032(3) 0.0039(3) -0.0101(3)
V3B 0.0238(3) 0.0353(4) 0.0284(4) -0.0043(3) 0.0044(3) -0.0133(3)
OG1 0.0300(16) 0.0338(17) 0.050(2) -0.0020(15) 0.0129(14) -0.0095(14)
OG2' 0.049(2) 0.058(2) 0.0355(18) 0.0071(16) 0.0100(16) -0.0173(18)
OG1' 0.0341(18) 0.056(2) 0.045(2) -0.0089(17) 0.0120(15) -0.0059(16)
OG2 0.056(2) 0.0343(18) 0.0424(19) 0.0068(15) 0.0115(16) -0.0170(16)
OF2' 0.045(2) 0.042(2) 0.047(2) -0.0115(16) 0.0019(16) -0.0259(16)
OF1' 0.046(2) 0.047(2) 0.0361(18) -0.0099(15) -0.0004(15) -0.0186(17)
OF1 0.0444(19) 0.0359(18) 0.0347(17) -0.0087(14) 0.0069(14) -0.0183(15)
OF2 0.0362(17) 0.046(2) 0.0398(18) -0.0066(15) 0.0061(14) -0.0227(16)
OE1 0.0238(14) 0.0247(15) 0.0346(16) -0.0011(12) 0.0043(12) -0.0075(12)
OE2' 0.0312(15) 0.0309(16) 0.0292(15) 0.0003(12) 0.0060(12) -0.0093(13)
OD1' 0.0309(16) 0.053(2) 0.0328(17) -0.0026(15) 0.0112(13) -0.0135(15)
OE1' 0.0274(15) 0.0294(16) 0.0350(17) -0.0025(13) 0.0021(13) -0.0041(13)
OE2 0.0327(16) 0.0268(16) 0.0319(16) 0.0003(12) 0.0033(13) -0.0079(13)
OD1 0.0373(17) 0.0289(16) 0.0367(17) -0.0001(13) 0.0130(14) -0.0129(13)
OC2 0.0376(17) 0.0310(16) 0.0248(15) -0.0015(12) 0.0054(13) -0.0121(13)
OC1 0.0320(17) 0.0238(18) 0.0356(18) -0.0063(15) 0.0093(14) -0.0085(15)
OC4 0.0302(16) 0.0381(18) 0.0338(17) -0.0013(14) 0.0068(13) -0.0155(14)
OC3 0.0242(15) 0.0420(18) 0.0342(17) -0.0051(14) 0.0061(12) -0.0115(13)
OC2' 0.0348(16) 0.0423(19) 0.0252(15) -0.0012(13) 0.0011(13) -0.0108(14)
OC1' 0.0333(16) 0.0398(18) 0.0294(16) -0.0099(14) 0.0064(13) -0.0081(14)
OC4' 0.0354(16) 0.0264(15) 0.0389(17) -0.0016(13) 0.0047(13) -0.0138(13)
OC3' 0.0248(15) 0.0296(16) 0.0411(18) -0.0027(13) 0.0040(13) -0.0111(13)
OB2 0.0250(14) 0.0270(15) 0.0246(14) -0.0025(11) 0.0006(11) -0.0084(12)
OB1 0.0252(15) 0.0211(16) 0.0310(16) -0.0036(12) 0.0049(12) -0.0082(13)
OB2' 0.0262(14) 0.0290(15) 0.0283(15) -0.0040(12) -0.0015(12) -0.0097(12)
OB1' 0.0289(15) 0.0262(15) 0.0309(16) -0.0037(12) 0.0010(12) -0.0077(12)
OA1 0.0253(14) 0.0260(15) 0.0265(15) -0.0014(12) 0.0041(11) -0.0091(12)
OA1' 0.0257(14) 0.0280(15) 0.0237(14) -0.0036(12) 0.0030(11) -0.0089(12)
N1 0.037(2) 0.061(3) 0.049(3) 0.004(2) 0.0032(19) -0.024(2)
C1 0.056(4) 0.080(5) 0.058(4) 0.015(3) 0.016(3) -0.026(3)
C2 0.064(4) 0.082(5) 0.063(4) 0.000(3) 0.022(3) -0.039(4)
C3 0.089(5) 0.069(5) 0.104(6) -0.006(4) 0.006(5) -0.041(4)
C4 0.055(4) 0.130(7) 0.074(5) 0.043(5) -0.013(4) -0.025(4)
N2 0.0277(19) 0.031(2) 0.053(2) 0.0001(18) 0.0046(17) -0.0119(16)
C5 0.051(3) 0.029(3) 0.087(5) -0.002(3) 0.000(3) -0.015(2)
C6 0.038(3) 0.048(3) 0.099(5) 0.020(3) -0.016(3) -0.017(3)
C7 0.066(4) 0.075(4) 0.067(4) -0.017(3) 0.028(3) -0.034(4)
C8 0.044(3) 0.051(3) 0.073(4) 0.005(3) 0.018(3) -0.023(3)
N3 0.039(2) 0.048(3) 0.028(2) -0.0027(17) 0.0046(16) -0.0094(19)
C9 0.050(3) 0.055(3) 0.038(3) 0.003(2) -0.006(2) -0.017(3)
C10 0.052(3) 0.083(5) 0.035(3) -0.011(3) 0.016(2) -0.009(3)
C11 0.078(4) 0.046(3) 0.048(3) 0.004(3) 0.008(3) -0.002(3)
C12 0.052(4) 0.085(5) 0.062(4) 0.000(3) 0.005(3) -0.034(3)
N4 0.044(2) 0.049(3) 0.032(2) -0.0042(18) 0.0097(18) -0.010(2)
C13 0.078(4) 0.050(3) 0.048(3) -0.005(3) 0.016(3) -0.012(3)
C14 0.062(4) 0.064(4) 0.044(3) -0.004(3) 0.019(3) -0.011(3)
C15 0.067(4) 0.094(5) 0.067(4) -0.008(4) 0.023(3) -0.040(4)
C16 0.057(4) 0.081(5) 0.043(3) 0.001(3) -0.001(3) -0.009(3)
OW1 0.258(14) 0.309(15) 0.223(12) -0.030(11) 0.047(10) -0.149(13)
OW2A 0.307(16) 0.330(17) 0.134(9) -0.022(10) 0.089(9) -0.262(15)
OW4A 0.46(3) 0.245(16) 0.43(3) -0.192(17) 0.35(2) -0.230(18)
OW3A 0.053(3) 0.036(3) 0.128(5) -0.027(3) -0.039(3) -0.003(2)
OW4B 0.089(18) 0.33(5) 0.040(12) -0.065(19) 0.034(12) -0.15(3)
OW3B 0.023(8) 0.084(14) 0.084(14) 0.073(12) -0.027(8) -0.037(9)

loop_
_atom_type_symbol
_atom_type_description
_atom_type_scat_dispersion_real
_atom_type_scat_dispersion_imag
_atom_type_scat_source
V V 0.3005 0.5294 'International Tables Vol C Tables 4.2.6.8 and 6.1.1.4'
O O 0.0106 0.0060 'International Tables Vol C Tables 4.2.6.8 and 6.1.1.4'
N N 0.0061 0.0033 'International Tables Vol C Tables 4.2.6.8 and 6.1.1.4'
C C 0.0033 0.0016 'International Tables Vol C Tables 4.2.6.8 and 6.1.1.4'
H H 0.0000 0.0000 'International Tables Vol C Tables 4.2.6.8 and 6.1.1.4'

loop_
_geom_angle_atom_site_label_1
_geom_angle_atom_site_label_2
_geom_angle_atom_site_label_3
_geom_angle
_geom_angle_site_symmetry_1
_geom_angle_site_symmetry_3
_geom_angle_publ_flag
OE1 OC1 H1 3(5) 2_666 . ?
OG1 OB1 H2 8(4) 2_666 . ?
V1A OB1 H2 109(4) . . ?
V3A OB1 H2 115(4) . . ?
V3B OB1 H2 122(4) . . ?
V2A OC1 H1 120(5) . . ?
V3A OC1 H1 126(5) . . ?
OG1 V2A OC3' 104.39(15) . . ?
OG1 V2A OD1 103.10(16) . . ?
OC3' V2A OD1 93.99(14) . . ?
OG1 V2A OC1 97.36(16) . . ?
OC3' V2A OC1 157.31(14) . . ?
OD1 V2A OC1 87.21(15) . . ?
OG1 V2A OE1 98.22(15) . . ?
OC3' V2A OE1 87.96(13) . . ?
OD1 V2A OE1 157.37(13) . . ?
OC1 V2A OE1 82.57(13) . . ?
OG1 V2A OA1 171.05(14) . . ?
OC3' V2A OA1 81.93(12) . . ?
OD1 V2A OA1 82.52(12) . . ?
OC1 V2A OA1 75.76(13) . . ?
OE1 V2A OA1 75.43(11) . . ?
OG1 V2A V1A 130.48(13) . . ?
OC3' V2A V1A 79.58(10) . . ?
OD1 V2A V1A 126.12(10) . . ?
OC1 V2A V1A 81.45(11) . . ?
OE1 V2A V1A 32.29(8) . . ?
OA1 V2A V1A 43.63(8) . . ?
OG1 V2A V2B 136.18(13) . . ?
OC3' V2A V2B 85.25(10) . . ?
OD1 V2A V2B 33.08(10) . . ?
OC1 V2A V2B 83.48(11) . . ?
OE1 V2A V2B 125.11(9) . . ?
OA1 V2A V2B 49.68(8) . . ?
V1A V2A V2B 93.14(4) . . ?
OG1 V2A V3B' 138.25(12) . . ?
OC3' V2A V3B' 33.92(9) . . ?
OD1 V2A V3B' 83.79(10) . . ?
OC1 V2A V3B' 124.26(11) . . ?
OE1 V2A V3B' 85.38(9) . . ?
OA1 V2A V3B' 48.56(7) . . ?
V1A V2A V3B' 61.47(3) . . ?
V2B V2A V3B' 60.65(3) . . ?
OE2' V1A OE1 106.34(15) . . ?
OE2' V1A OB2' 100.80(14) . . ?
OE1 V1A OB2' 101.36(14) . . ?
OE2' V1A OA1' 87.92(13) . . ?
OE1 V1A OA1' 163.00(13) . . ?
OB2' V1A OA1' 84.55(12) . . ?
OE2' V1A OB1 93.22(14) . . ?
OE1 V1A OB1 92.20(13) . . ?
OB2' V1A OB1 156.77(13) . . ?
OA1' V1A OB1 77.49(12) . . ?
OE2' V1A OA1 165.03(13) . . ?
OE1 V1A OA1 85.98(13) . . ?
OB2' V1A OA1 84.65(12) . . ?
OA1' V1A OA1 78.66(11) . . ?
OB1 V1A OA1 77.52(12) . . ?
OE2' V1A V2A 146.11(11) . . ?
OE1 V1A V2A 39.77(10) . . ?
OB2' V1A V2A 89.31(10) . . ?
OA1' V1A V2A 125.46(9) . . ?
OB1 V1A V2A 89.23(9) . . ?
OA1 V1A V2A 46.80(8) . . ?
OE2' V1A V2B' 38.70(10) . . ?
OE1 V1A V2B' 144.78(11) . . ?
OB2' V1A V2B' 92.24(10) . . ?
OA1' V1A V2B' 49.34(8) . . ?
OB1 V1A V2B' 87.19(9) . . ?
OA1 V1A V2B' 127.92(8) . . ?
V2A V1A V2B' 174.31(3) . . ?
OG2' V2B' OD1' 104.43(17) . . ?
OG2' V2B' OC4 102.47(17) . . ?
OD1' V2B' OC4 91.77(14) . . ?
OG2' V2B' OC2' 102.33(17) . . ?
OD1' V2B' OC2' 90.55(15) . . ?
OC4 V2B' OC2' 153.66(14) . . ?
OG2' V2B' OE2' 99.91(16) . . ?
OD1' V2B' OE2' 155.62(14) . . ?
OC4 V2B' OE2' 84.14(13) . . ?
OC2' V2B' OE2' 83.00(13) . . ?
OG2' V2B' OA1' 172.32(15) . . ?
OD1' V2B' OA1' 83.25(13) . . ?
OC4 V2B' OA1' 77.04(12) . . ?
OC2' V2B' OA1' 77.19(12) . . ?
OE2' V2B' OA1' 72.41(11) . . ?
OG2' V2B' V2A' 136.98(14) . . ?
OD1' V2B' V2A' 32.55(11) . . ?
OC4 V2B' V2A' 85.03(10) . . ?
OC2' V2B' V2A' 82.90(10) . . ?
OE2' V2B' V2A' 123.08(9) . . ?
OA1' V2B' V2A' 50.70(7) . . ?
OG2' V2B' V1A 130.34(14) . . ?
OD1' V2B' V1A 125.12(11) . . ?
OC4 V2B' V1A 80.90(10) . . ?
OC2' V2B' V1A 76.36(10) . . ?
OE2' V2B' V1A 30.51(8) . . ?
OA1' V2B' V1A 41.99(7) . . ?
V2A' V2B' V1A 92.58(4) . . ?
OG2' V2B' V3B 134.38(14) . . ?
OD1' V2B' V3B 80.44(11) . . ?
OC4 V2B' V3B 32.13(10) . . ?
OC2' V2B' V3B 123.15(10) . . ?
OE2' V2B' V3B 83.50(9) . . ?
OA1' V2B' V3B 46.12(7) . . ?
V2A' V2B' V3B 60.20(3) . . ?
V1A V2B' V3B 64.93(3) . . ?
OG2' V2B' V3A' 133.44(14) . . ?
OD1' V2B' V3A' 81.13(11) . . ?
OC4 V2B' V3A' 123.77(10) . . ?
OC2' V2B' V3A' 31.18(10) . . ?
OE2' V2B' V3A' 81.28(9) . . ?
OA1' V2B' V3A' 46.78(7) . . ?
V2A' V2B' V3A' 60.05(3) . . ?
V1A V2B' V3A' 60.36(3) . . ?
V3B V2B' V3A' 92.17(4) . . ?
OG1' V2A' OD1' 103.85(18) . . ?
OG1' V2A' OC1' 102.86(17) . . ?
OD1' V2A' OC1' 91.98(15) . . ?
OG1' V2A' OC3 101.92(16) . . ?
OD1' V2A' OC3 89.99(15) . . ?
OC1' V2A' OC3 153.89(14) . . ?
OG1' V2A' OE1' 102.15(17) . . ?
OD1' V2A' OE1' 153.93(13) . . ?
OC1' V2A' OE1' 83.99(14) . . ?
OC3 V2A' OE1' 82.88(13) . . ?
OG1' V2A' OA1' 174.61(16) . . ?
OD1' V2A' OA1' 81.38(12) . . ?
OC1' V2A' OA1' 78.02(12) . . ?
OC3 V2A' OA1' 76.55(11) . . ?
OE1' V2A' OA1' 72.58(11) . . ?
OG1' V2A' V2B' 136.48(15) . . ?
OD1' V2A' V2B' 32.63(10) . . ?
OC1' V2A' V2B' 84.40(11) . . ?
OC3 V2A' V2B' 83.32(10) . . ?
OE1' V2A' V2B' 121.34(9) . . ?
OA1' V2A' V2B' 48.76(7) . . ?
OG1' V2A' V1A' 132.40(15) . . ?
OD1' V2A' V1A' 123.73(10) . . ?
OC1' V2A' V1A' 78.63(10) . . ?
OC3 V2A' V1A' 78.67(10) . . ?
OE1' V2A' V1A' 30.25(8) . . ?
OA1' V2A' V1A' 42.35(7) . . ?
V2B' V2A' V1A' 91.11(4) . . ?
OG1' V2A' V3A' 134.45(14) . . ?
OD1' V2A' V3A' 81.76(10) . . ?
OC1' V2A' V3A' 31.72(10) . . ?
OC3 V2A' V3A' 123.45(9) . . ?
OE1' V2A' V3A' 81.40(9) . . ?
OA1' V2A' V3A' 46.91(7) . . ?
V2B' V2A' V3A' 60.69(3) . . ?
V1A' V2A' V3A' 61.55(3) . . ?
OG1' V2A' V3B 132.76(14) . . ?
OD1' V2A' V3B 80.80(11) . . ?
OC1' V2A' V3B 124.15(10) . . ?
OC3 V2A' V3B 30.94(9) . . ?
OE1' V2A' V3B 80.28(9) . . ?
OA1' V2A' V3B 46.13(7) . . ?
V2B' V2A' V3B 60.56(3) . . ?
V1A' V2A' V3B 61.66(3) . . ?
V3A' V2A' V3B 92.76(3) . . ?
OE1' V1A' OE2 108.52(15) . . ?
OE1' V1A' OB1' 98.32(14) . . ?
OE2 V1A' OB1' 96.88(14) . . ?
OE1' V1A' OB2 97.33(14) . . ?
OE2 V1A' OB2 96.31(13) . . ?
OB1' V1A' OB2 155.13(12) . . ?
OE1' V1A' OA1' 89.27(14) . . ?
OE2 V1A' OA1' 162.16(13) . . ?
OB1' V1A' OA1' 81.31(12) . . ?
OB2 V1A' OA1' 79.69(12) . . ?
OE1' V1A' OA1 165.83(14) . . ?
OE2 V1A' OA1 85.58(13) . . ?
OB1' V1A' OA1 80.93(12) . . ?
OB2 V1A' OA1 79.17(11) . . ?
OA1' V1A' OA1 76.60(11) . . ?
OE1' V1A' V2A' 37.93(11) . . ?
OE2 V1A' V2A' 146.45(11) . . ?
OB1' V1A' V2A' 90.08(10) . . ?
OB2 V1A' V2A' 90.48(9) . . ?
OA1' V1A' V2A' 51.36(8) . . ?
OA1 V1A' V2A' 127.97(8) . . ?
OE1' V1A' V2B 144.89(11) . . ?
OE2 V1A' V2B 36.40(10) . . ?
OB1' V1A' V2B 87.97(10) . . ?
OB2 V1A' V2B 90.26(9) . . ?
OA1' V1A' V2B 125.84(8) . . ?
OA1 V1A' V2B 49.26(8) . . ?
V2A' V1A' V2B 176.87(3) . . ?
OE1' V1A' V3A 132.57(11) . . ?
OE2 V1A' V3A 81.48(10) . . ?
OB1' V1A' V3A 127.15(9) . . ?
OB2 V1A' V3A 35.39(8) . . ?
OA1' V1A' V3A 85.52(8) . . ?
OA1 V1A' V3A 46.21(7) . . ?
V2A' V1A' V3A 119.62(4) . . ?
V2B V1A' V3A 60.02(3) . . ?
OG2 V2B OD1 103.12(17) . . ?
OG2 V2B OC4' 102.86(16) . . ?
OD1 V2B OC4' 91.66(14) . . ?
OG2 V2B OC2 100.64(16) . . ?
OD1 V2B OC2 89.45(13) . . ?
OC4' V2B OC2 155.57(14) . . ?
OG2 V2B OE2 102.31(16) . . ?
OD1 V2B OE2 154.30(13) . . ?
OC4' V2B OE2 86.20(13) . . ?
OC2 V2B OE2 82.34(13) . . ?
OG2 V2B OA1 176.47(15) . . ?
OD1 V2B OA1 79.45(12) . . ?
OC4' V2B OA1 79.37(12) . . ?
OC2 V2B OA1 76.85(11) . . ?
OE2 V2B OA1 74.99(11) . . ?
OG2 V2B V2A 136.48(14) . . ?
OD1 V2B V2A 33.44(10) . . ?
OC4' V2B V2A 82.03(10) . . ?
OC2 V2B V2A 85.57(9) . . ?
OE2 V2B V2A 121.20(9) . . ?
OA1 V2B V2A 46.24(7) . . ?
OG2 V2B V1A' 132.52(13) . . ?
OD1 V2B V1A' 124.28(10) . . ?
OC4' V2B V1A' 80.15(10) . . ?
OC2 V2B V1A' 79.10(9) . . ?
OE2 V2B V1A' 30.21(9) . . ?
OA1 V2B V1A' 44.83(7) . . ?
V2A V2B V1A' 91.00(4) . . ?
OG2 V2B V3B' 134.42(13) . . ?
OD1 V2B V3B' 83.46(11) . . ?
OC4' V2B V3B' 31.58(10) . . ?
OC2 V2B V3B' 124.70(9) . . ?
OE2 V2B V3B' 81.39(9) . . ?
OA1 V2B V3B' 47.91(7) . . ?
V2A V2B V3B' 59.99(3) . . ?
V1A' V2B V3B' 61.43(3) . . ?
OG2 V2B V3A 131.25(13) . . ?
OD1 V2B V3A 82.59(10) . . ?
OC4' V2B V3A 125.57(10) . . ?
OC2 V2B V3A 30.61(9) . . ?
OE2 V2B V3A 77.97(9) . . ?
OA1 V2B V3A 46.29(7) . . ?
V2A V2B V3A 64.04(3) . . ?
V1A' V2B V3A 60.54(3) . . ?
V3B' V2B V3A 94.20(3) . . ?
OF2' V3B' OC4' 103.14(17) . . ?
OF2' V3B' OC3' 101.92(16) . . ?
OC4' V3B' OC3' 92.16(14) . . ?
OF2' V3B' OB1' 102.67(16) . . ?
OC4' V3B' OB1' 92.50(14) . . ?
OC3' V3B' OB1' 153.20(13) . . ?
OF2' V3B' OB2' 100.67(16) . . ?
OC4' V3B' OB2' 155.66(13) . . ?
OC3' V3B' OB2' 87.83(13) . . ?
OB1' V3B' OB2' 77.31(13) . . ?
OF2' V3B' OA1 175.83(16) . . ?
OC4' V3B' OA1 81.03(12) . . ?
OC3' V3B' OA1 77.60(12) . . ?
OB1' V3B' OA1 77.09(11) . . ?
OB2' V3B' OA1 75.19(11) . . ?
OF2' V3B' V2A 133.89(13) . . ?
OC4' V3B' V2A 82.09(10) . . ?
OC3' V3B' V2A 32.11(9) . . ?
OB1' V3B' V2A 123.05(9) . . ?
OB2' V3B' V2A 85.11(9) . . ?
OA1 V3B' V2A 46.00(7) . . ?
OF2' V3B' V3A' 91.34(14) . . ?
OC4' V3B' V3A' 132.24(11) . . ?
OC3' V3B' V3A' 129.37(10) . . ?
OB1' V3B' V3A' 39.74(9) . . ?
OB2' V3B' V3A' 41.56(8) . . ?
OA1 V3B' V3A' 85.86(8) . . ?
V2A V3B' V3A' 119.12(4) . . ?
OF2' V3B' V2B 135.42(14) . . ?
OC4' V3B' V2B 32.42(9) . . ?
OC3' V3B' V2B 82.71(10) . . ?
OB1' V3B' V2B 87.22(9) . . ?
OB2' V3B' V2B 123.89(8) . . ?
OA1 V3B' V2B 48.73(7) . . ?
V2A V3B' V2B 59.37(3) . . ?
V3A' V3B' V2B 120.05(3) . . ?
OF1' V3A' OC2' 103.84(17) . . ?
OF1' V3A' OC1' 103.19(16) . . ?
OC2' V3A' OC1' 95.09(15) . . ?
OF1' V3A' OB1' 100.29(16) . . ?
OC2' V3A' OB1' 153.05(13) . . ?
OC1' V3A' OB1' 90.90(14) . . ?
OF1' V3A' OB2' 99.50(15) . . ?
OC2' V3A' OB2' 89.44(13) . . ?
OC1' V3A' OB2' 155.04(13) . . ?
OB1' V3A' OB2' 74.81(12) . . ?
OF1' V3A' OA1' 172.57(16) . . ?
OC2' V3A' OA1' 80.35(12) . . ?
OC1' V3A' OA1' 82.35(12) . . ?
OB1' V3A' OA1' 74.44(11) . . ?
OB2' V3A' OA1' 74.22(11) . . ?
OF1' V3A' V3B' 89.43(14) . . ?
OC2' V3A' V3B' 129.97(11) . . ?
OC1' V3A' V3B' 128.96(11) . . ?
OB1' V3A' V3B' 38.06(8) . . ?
OB2' V3A' V3B' 40.55(9) . . ?
OA1' V3A' V3B' 83.21(8) . . ?
OF1' V3A' V2A' 135.49(13) . . ?
OC2' V3A' V2A' 83.36(10) . . ?
OC1' V3A' V2A' 32.49(10) . . ?
OB1' V3A' V2A' 87.83(9) . . ?
OB2' V3A' V2A' 124.71(8) . . ?
OA1' V3A' V2A' 50.51(7) . . ?
V3B' V3A' V2A' 119.68(4) . . ?
OF1' V3A' V2B' 136.38(14) . . ?
OC2' V3A' V2B' 32.72(10) . . ?
OC1' V3A' V2B' 83.67(11) . . ?
OB1' V3A' V2B' 122.87(9) . . ?
OB2' V3A' V2B' 87.09(9) . . ?
OA1' V3A' V2B' 48.44(8) . . ?
V3B' V3A' V2B' 119.81(3) . . ?
V2A' V3A' V2B' 59.26(3) . . ?
OF1 V3A OC2 104.74(16) . . ?
OF1 V3A OB2 102.79(15) . . ?
OC2 V3A OB2 97.34(13) . . ?
OF1 V3A OC1 100.21(16) . . ?
OC2 V3A OC1 93.66(15) . . ?
OB2 V3A OC1 150.98(14) . . ?
OF1 V3A OB1 98.19(15) . . ?
OC2 V3A OB1 156.96(13) . . ?
OB2 V3A OB1 75.06(12) . . ?
OC1 V3A OB1 84.39(14) . . ?
OF1 V3A OA1 171.36(15) . . ?
OC2 V3A OA1 83.51(12) . . ?
OB2 V3A OA1 78.32(11) . . ?
OC1 V3A OA1 76.35(13) . . ?
OB1 V3A OA1 73.71(11) . . ?
OF1 V3A V2B 139.30(13) . . ?
OC2 V3A V2B 34.80(10) . . ?
OB2 V3A V2B 90.58(9) . . ?
OC1 V3A V2B 83.30(11) . . ?
OB1 V3A V2B 122.47(9) . . ?
OA1 V3A V2B 48.77(8) . . ?
OF1 V3A V1A' 138.51(12) . . ?
OC2 V3A V1A' 80.90(10) . . ?
OB2 V3A V1A' 36.39(8) . . ?
OC1 V3A V1A' 120.68(11) . . ?
OB1 V3A V1A' 80.43(9) . . ?
OA1 V3A V1A' 44.34(7) . . ?
V2B V3A V1A' 59.43(3) . . ?
OF2 V3B OC3 104.55(16) . . ?
OF2 V3B OC4 102.06(16) . . ?
OC3 V3B OC4 96.92(15) . . ?
OF2 V3B OB2 101.18(15) . . ?
OC3 V3B OB2 92.75(14) . . ?
OC4 V3B OB2 151.64(12) . . ?
OF2 V3B OB1 97.96(15) . . ?
OC3 V3B OB1 155.69(14) . . ?
OC4 V3B OB1 87.09(13) . . ?
OB2 V3B OB1 73.76(12) . . ?
OF2 V3B OA1' 171.16(14) . . ?
OC3 V3B OA1' 83.53(12) . . ?
OC4 V3B OA1' 80.17(12) . . ?
OB2 V3B OA1' 74.51(11) . . ?
OB1 V3B OA1' 73.51(11) . . ?
OF2 V3B V2A' 137.91(12) . . ?
OC3 V3B V2A' 33.61(10) . . ?
OC4 V3B V2A' 84.74(10) . . ?
OB2 V3B V2A' 88.84(9) . . ?
OB1 V3B V2A' 124.00(9) . . ?
OA1' V3B V2A' 50.50(7) . . ?
OF2 V3B V2B' 134.73(13) . . ?
OC3 V3B V2B' 84.17(11) . . ?
OC4 V3B V2B' 32.88(10) . . ?
OB2 V3B V2B' 123.02(8) . . ?
OB1 V3B V2B' 86.49(9) . . ?
OA1' V3B V2B' 48.56(8) . . ?
V2A' V3B V2B' 59.24(3) . . ?
V1A OE1 V2A 107.94(14) . . ?
V1A OE2' V2B' 110.79(15) . . ?
V2A' OD1' V2B' 114.82(17) . . ?
V1A' OE1' V2A' 111.82(16) . . ?
V1A' OE2 V2B 113.39(15) . . ?
V2B OD1 V2A 113.47(16) . . ?
V3A OC2 V2B 114.59(15) . . ?
V3A OC1 V2A 112.27(18) . . ?
V3B OC4 V2B' 114.99(16) . . ?
V3B OC3 V2A' 115.45(15) . . ?
V3A' OC2' V2B' 116.10(16) . . ?
V3A' OC1' V2A' 115.79(16) . . ?
V3B' OC4' V2B 116.01(16) . . ?
V2A OC3' V3B' 113.97(15) . . ?
V3A OB2 V1A' 108.22(14) . . ?
V3A OB2 V3B 107.60(14) . . ?
V1A' OB2 V3B 106.83(13) . . ?
V3B OB1 V1A 105.51(14) . . ?
V3B OB1 V3A 96.71(13) . . ?
V1A OB1 V3A 106.32(13) . . ?
V1A OB2' V3B' 108.58(14) . . ?
V1A OB2' V3A' 106.55(14) . . ?
V3B' OB2' V3A' 97.89(13) . . ?
V1A' OB1' V3B' 109.77(14) . . ?
V1A' OB1' V3A' 107.15(14) . . ?
V3B' OB1' V3A' 102.20(13) . . ?
V1A OA1 V1A' 99.91(12) . . ?
V1A OA1 V2A 89.58(11) . . ?
V1A' OA1 V2A 169.14(15) . . ?
V1A OA1 V3A 101.57(12) . . ?
V1A' OA1 V3A 89.45(10) . . ?
V2A OA1 V3A 93.85(11) . . ?
V1A OA1 V3B' 90.13(10) . . ?
V1A' OA1 V3B' 89.22(10) . . ?
V2A OA1 V3B' 85.45(10) . . ?
V3A OA1 V3B' 168.28(14) . . ?
V1A OA1 V2B 171.23(14) . . ?
V1A' OA1 V2B 85.91(10) . . ?
V2A OA1 V2B 84.08(10) . . ?
V3A OA1 V2B 84.93(10) . . ?
V3B' OA1 V2B 83.36(10) . . ?
V1A OA1' V1A' 104.39(13) . . ?
V1A OA1' V3B 100.79(12) . . ?
V1A' OA1' V3B 93.96(11) . . ?
V1A OA1' V3A' 91.56(11) . . ?
V1A' OA1' V3A' 92.81(11) . . ?
V3B OA1' V3A' 163.97(14) . . ?
V1A OA1' V2B' 88.67(11) . . ?
V1A' OA1' V2B' 166.80(15) . . ?
V3B OA1' V2B' 85.32(10) . . ?
V3A' OA1' V2B' 84.78(10) . . ?
V1A OA1' V2A' 168.12(14) . . ?
V1A' OA1' V2A' 86.29(10) . . ?
V3B OA1' V2A' 83.37(9) . . ?
V3A' OA1' V2A' 82.59(9) . . ?
V2B' OA1' V2A' 80.54(10) . . ?
C4 N1 C1 109.3(5) . . ?
C4 N1 C3 109.3(6) . . ?
C1 N1 C3 109.2(5) . . ?
C4 N1 C2 110.2(5) . . ?
C1 N1 C2 109.1(5) . . ?
C3 N1 C2 109.7(5) . . ?
C6 N2 C7 109.1(5) . . ?
C6 N2 C5 109.4(4) . . ?
C7 N2 C5 109.8(5) . . ?
C6 N2 C8 110.4(4) . . ?
C7 N2 C8 108.1(4) . . ?
C5 N2 C8 109.9(4) . . ?
C10 N3 C12 109.4(5) . . ?
C10 N3 C11 109.9(4) . . ?
C12 N3 C11 110.0(5) . . ?
C10 N3 C9 109.3(4) . . ?
C12 N3 C9 108.9(4) . . ?
C11 N3 C9 109.4(4) . . ?
C15 N4 C13 109.2(5) . . ?
C15 N4 C16 108.4(5) . . ?
C13 N4 C16 110.4(5) . . ?
C15 N4 C14 108.5(5) . . ?
C13 N4 C14 110.9(5) . . ?
C16 N4 C14 109.5(4) . . ?

loop_
_geom_bond_atom_site_label_1
_geom_bond_atom_site_label_2
_geom_bond_distance
_geom_bond_site_symmetry_2
_geom_bond_publ_flag
V2A OG1 1.612(3) . ?
V2A OC3' 1.789(3) . ?
V2A OD1 1.836(3) . ?
V2A OC1 2.002(4) . ?
V2A OE1 2.047(3) . ?
V2A OA1 2.219(3) . ?
V2A V1A 3.0442(12) . ?
V2A V2B 3.0559(14) . ?
V2A V3B' 3.0753(14) . ?
V1A OE2' 1.677(3) . ?
V1A OE1 1.709(3) . ?
V1A OB2' 1.829(3) . ?
V1A OA1' 2.067(3) . ?
V1A OB1 2.093(3) . ?
V1A OA1 2.100(3) . ?
V1A V2B' 3.0892(12) . ?
V2B' OG2' 1.600(4) . ?
V2B' OD1' 1.827(3) . ?
V2B' OC4 1.866(3) . ?
V2B' OC2' 1.878(3) . ?
V2B' OE2' 2.066(3) . ?
V2B' OA1' 2.344(3) . ?
V2B' V2A' 3.0749(15) . ?
V2B' V3B 3.1163(14) . ?
V2B' V3A' 3.1197(13) . ?
V2A' OG1' 1.596(3) . ?
V2A' OD1' 1.823(4) . ?
V2A' OC1' 1.849(3) . ?
V2A' OC3 1.904(3) . ?
V2A' OE1' 2.041(3) . ?
V2A' OA1' 2.412(3) . ?
V2A' V1A' 3.0817(13) . ?
V2A' V3A' 3.0999(13) . ?
V2A' V3B 3.1052(14) . ?
V1A' OE1' 1.672(3) . ?
V1A' OE2 1.691(3) . ?
V1A' OB1' 1.917(3) . ?
V1A' OB2 1.948(3) . ?
V1A' OA1' 2.080(3) . ?
V1A' OA1 2.180(3) . ?
V1A' V2B 3.0840(13) . ?
V1A' V3A 3.1187(13) . ?
V2B OG2 1.603(3) . ?
V2B OD1 1.819(3) . ?
V2B OC4' 1.846(3) . ?
V2B OC2 1.947(3) . ?
V2B OE2 1.994(3) . ?
V2B OA1 2.343(3) . ?
V2B V3B' 3.0955(14) . ?
V2B V3A 3.1025(12) . ?
V3B' OF2' 1.601(3) . ?
V3B' OC4' 1.804(3) . ?
V3B' OC3' 1.878(3) . ?
V3B' OB1' 1.941(3) . ?
V3B' OB2' 2.020(3) . ?
V3B' OA1 2.313(3) . ?
V3B' V3A' 3.0780(13) . ?
V3A' OF1' 1.607(3) . ?
V3A' OC2' 1.799(3) . ?
V3A' OC1' 1.810(3) . ?
V3A' OB1' 2.013(3) . ?
V3A' OB2' 2.061(3) . ?
V3A' OA1' 2.283(3) . ?
V3A OF1 1.601(3) . ?
V3A OC2 1.737(3) . ?
V3A OB2 1.901(3) . ?
V3A OC1 1.931(4) . ?
V3A OB1 2.122(3) . ?
V3A OA1 2.252(3) . ?
V3B OF2 1.605(3) . ?
V3B OC3 1.768(3) . ?
V3B OC4 1.829(3) . ?
V3B OB2 2.000(3) . ?
V3B OB1 2.092(3) . ?
V3B OA1' 2.254(3) . ?
N1 C4 1.469(7) . ?
N1 C1 1.482(7) . ?
N1 C3 1.491(8) . ?
N1 C2 1.493(7) . ?
N2 C6 1.477(6) . ?
N2 C7 1.482(7) . ?
N2 C5 1.484(6) . ?
N2 C8 1.488(6) . ?
N3 C10 1.493(6) . ?
N3 C12 1.495(7) . ?
N3 C11 1.496(7) . ?
N3 C9 1.498(6) . ?
N4 C15 1.481(7) . ?
N4 C13 1.482(7) . ?
N4 C16 1.484(7) . ?
N4 C14 1.493(6) . ?

loop_
_geom_hbond_atom_site_label_D
_geom_hbond_atom_site_label_H
_geom_hbond_atom_site_label_A
_geom_hbond_site_symmetry_A
_geom_hbond_distance_DH
_geom_hbond_distance_HA
_geom_hbond_distance_DA
_geom_hbond_angle_DHA
_geom_hbond_publ_flag
OC1 H1 OE1 2_666 0.57(4) 2.19(5) 2.763(5) 176(7) ?
OB1 H2 OG1 2_666 0.72(5) 2.06(5) 2.766(5) 169(5) ?
